data_7122113
loop_
_publ_author_name
'Vasseur, Alexandre'
'Membrat, Romain'
'Palpacelli, Davide'
'Giorgi, Michel'
'Nuel, Didier'
'Giordano, Laurent'
'Martinez, Alexandre'

_publ_section_title
;
 Synthesis of chiral supramolecular bisphosphinite palladacycles through
 hydrogen transfer-promoted self-assembly process.
;
_journal_issue 72
_journal_name_full 'Chemical communications (Cambridge, England)'
_journal_page_first 10132
_journal_page_last 10135
_journal_paper_doi 10.1039/c8cc06283h
_journal_volume 54
_journal_year 2018
_chemical_absolute_configuration ad
_chemical_formula_moiety 'C27 H34 O4 P2 Pd S'
_chemical_formula_sum 'C27 H34 O4 P2 Pd S'
_chemical_formula_weight 622.94
_space_group_crystal_system monoclinic
_space_group_IT_number 4
_space_group_name_Hall 'P 2yb'
_space_group_name_H-M_alt 'P 1 21 1'
_symmetry_space_group_name_Hall 'P 2yb'
_symmetry_space_group_name_H-M 'P 1 21 1'
_atom_sites_solution_hydrogens geom
_audit_creation_date 2018-04-16
_audit_creation_method
;
Olex2 1.2
(compiled 2018.04.03 svn.r3497 for OlexSys, GUI svn.r5486)
;
_audit_update_record
;
2018-04-25 deposited with the CCDC.
2018-08-06 downloaded from the CCDC.
;
_cell_angle_alpha 90
_cell_angle_beta 93.421(3)
_cell_angle_gamma 90
_cell_formula_units_Z 2
_cell_length_a 9.9564(3)
_cell_length_b 12.8239(5)
_cell_length_c 11.6231(4)
_cell_measurement_reflns_used 15913
_cell_measurement_temperature 293
_cell_measurement_theta_max 27.4890
_cell_measurement_theta_min 3.4980
_cell_volume 1481.39(9)
_computing_cell_refinement 'CrysAlisPro 1.171.39.44a (Rigaku OD, 2018)'
_computing_data_collection 'CrysAlisPro 1.171.39.44a (Rigaku OD, 2018)'
_computing_data_reduction 'CrysAlisPro 1.171.39.44a (Rigaku OD, 2018)'
_computing_molecular_graphics 'Olex2 (Dolomanov et al., 2009)'
_computing_publication_material 'Olex2 (Dolomanov et al., 2009)'
_computing_structure_refinement 'ShelXL (Sheldrick, 2015)'
_computing_structure_solution 'SHELXT 2014/5 (Sheldrick, 2014)'
_diffrn_ambient_temperature 293
_diffrn_detector 'CCD plate'
_diffrn_detector_area_resol_mean 5.3048
_diffrn_detector_type AtlasS2
_diffrn_measured_fraction_theta_full 0.997
_diffrn_measured_fraction_theta_max 0.930
_diffrn_measurement_details
;
List of Runs (angles in degrees, time in seconds):

  # Type    Start    End  Width  t~exp~   \w     \q     \k     \f   Frames
#--------------------------------------------------------------------------
  1  \w    -36.00  66.00   1.00   10.00    --   -7.63  57.00  90.00  102
  2  \w    -88.00  33.00   1.00   10.00    --   -7.63 -19.00 -90.00  121
  3  \w    -20.00  33.00   1.00   10.00    --   -7.63 -99.00-150.00   53
  4  \w    -20.00  49.00   1.00   10.00    --    8.25 -99.00 -90.00   69
  5  \w     -8.00  57.00   1.00   10.00    --    8.25-113.00 158.00   65
  6  \w    -16.00  83.00   1.00   10.00    --    8.25  38.00-120.00   99
  7  \w    -32.00  67.00   1.00   10.00    --   -7.63  38.00 -60.00   99
  8  \w    -20.00  33.00   1.00   10.00    --   -7.63 -99.00  30.00   53
  9  \w    -68.00  41.00   1.00   10.00    --    8.25 -77.00 -90.00  109
 10  \w    -20.00   5.00   1.00   10.00    --    8.25 -99.00   0.00   25
 11  \w    -20.00  49.00   1.00   10.00    --    8.25 -99.00  60.00   69
;
_diffrn_measurement_device 'four-circle diffractometer'
_diffrn_measurement_device_type 'SuperNova, Dual, Cu at home/near, AtlasS2'
_diffrn_measurement_method '\w scans'
_diffrn_orient_matrix_type 'CrysAlisPro convention (1999,Acta A55,543-557)'
_diffrn_orient_matrix_UB_11 -0.0082413000
_diffrn_orient_matrix_UB_12 -0.0498460000
_diffrn_orient_matrix_UB_13 -0.0259318000
_diffrn_orient_matrix_UB_21 0.0478007000
_diffrn_orient_matrix_UB_22 -0.0210794000
_diffrn_orient_matrix_UB_23 0.0413159000
_diffrn_orient_matrix_UB_31 -0.0523642000
_diffrn_orient_matrix_UB_32 -0.0114307000
_diffrn_orient_matrix_UB_33 0.0368303000
_diffrn_radiation_monochromator mirror
_diffrn_radiation_probe x-ray
_diffrn_radiation_type MoK\a
_diffrn_radiation_wavelength 0.71073
_diffrn_reflns_av_R_equivalents 0.0346
_diffrn_reflns_av_unetI/netI 0.0274
_diffrn_reflns_Laue_measured_fraction_full 0.997
_diffrn_reflns_Laue_measured_fraction_max 0.930
_diffrn_reflns_limit_h_max 13
_diffrn_reflns_limit_h_min -13
_diffrn_reflns_limit_k_max 16
_diffrn_reflns_limit_k_min -17
_diffrn_reflns_limit_l_max 15
_diffrn_reflns_limit_l_min -15
_diffrn_reflns_number 34067
_diffrn_reflns_point_group_measured_fraction_full 0.989
_diffrn_reflns_point_group_measured_fraction_max 0.877
_diffrn_reflns_theta_full 26.000
_diffrn_reflns_theta_max 28.468
_diffrn_reflns_theta_min 3.062
_diffrn_source 'micro-focus sealed X-ray tube'
_diffrn_source_type 'SuperNova (Mo) X-ray Source'
_exptl_absorpt_coefficient_mu 0.834
_exptl_absorpt_correction_T_max 1.00000
_exptl_absorpt_correction_T_min 0.86382
_exptl_absorpt_correction_type multi-scan
_exptl_absorpt_process_details
;
CrysAlisPro 1.171.39.44a (Rigaku Oxford Diffraction, 2018)
Empirical absorption correction using spherical harmonics,
 implemented in SCALE3 ABSPACK scaling algorithm.
;
_exptl_crystal_colour colourless
_exptl_crystal_colour_primary colourless
_exptl_crystal_density_diffrn 1.397
_exptl_crystal_description prism
_exptl_crystal_F_000 640
_exptl_crystal_size_max 0.2
_exptl_crystal_size_mid 0.16
_exptl_crystal_size_min 0.06
_refine_diff_density_max 0.382
_refine_diff_density_min -0.269
_refine_diff_density_rms 0.055
_refine_ls_abs_structure_details
;
 Flack x determined using 2353 quotients [(I+)-(I-)]/[(I+)+(I-)]
 (Parsons, Flack and Wagner, Acta Cryst. B69 (2013) 249-259).
;
_refine_ls_abs_structure_Flack -0.037(11)
_refine_ls_extinction_method none
_refine_ls_goodness_of_fit_ref 1.064
_refine_ls_hydrogen_treatment constr
_refine_ls_matrix_type full
_refine_ls_number_parameters 356
_refine_ls_number_reflns 6575
_refine_ls_number_restraints 1
_refine_ls_restrained_S_all 1.064
_refine_ls_R_factor_all 0.0386
_refine_ls_R_factor_gt 0.0310
_refine_ls_shift/su_max 0.001
_refine_ls_shift/su_mean 0.000
_refine_ls_structure_factor_coef Fsqd
_refine_ls_weighting_details 'w=1/[\s^2^(Fo^2^)+(0.0307P)^2^+0.2340P] where P=(Fo^2^+2Fc^2^)/3'
_refine_ls_weighting_scheme calc
_refine_ls_wR_factor_gt 0.0637
_refine_ls_wR_factor_ref 0.0673
_reflns_Friedel_coverage 0.807
_reflns_Friedel_fraction_full 0.980
_reflns_Friedel_fraction_max 0.819
_reflns_number_gt 5826
_reflns_number_total 6575
_reflns_threshold_expression 'I > 2\s(I)'
_cod_data_source_file c8cc06283h2.cif
_cod_data_source_block av98
_cod_depositor_comments 'Adding full bibliography for 7122108--7122115.cif.'
_cod_original_cell_volume 1481.39(8)
_cod_database_code 7122113
_shelx_shelxl_version_number 2016/4
_chemical_oxdiff_formula 'c27 h34 o4 p2 Pd1 s1'
_shelx_space_group_comment
;
The symmetry employed for this shelxl refinement is uniquely defined
by the following loop, which should always be used as a source of
symmetry information in preference to the above space-group names.
They are only intended as comments.
;
_shelx_estimated_absorpt_t_max 0.952
_shelx_estimated_absorpt_t_min 0.851
_reflns_odcompleteness_completeness 99.74
_reflns_odcompleteness_iscentric 1
_reflns_odcompleteness_theta 24.66
_olex2_refinement_description
;
1. Fixed Uiso
 At 1.2 times of:
  All C(H) groups, All C(H,H) groups
 At 1.5 times of:
  All C(H,H,H) groups, All O(H) groups
2. Uiso/Uaniso restraints and constraints
Uanis(S2) = Uanis(C25)
Uanis(S1) = Uanis(C28)
3. Others
 Fixed Sof: S1(0.5) S2(0.5) C22(0.5) H22(0.5) C23(0.5) H23(0.5) C24(0.5)
 C25(0.5) H25(0.5) H26A(0.5) H26(0.5) H27(0.5) H27A(0.5) C28(0.5) H28(0.5)
 C29(0.5) C30(0.5) H30(0.5) C31(0.5) H31(0.5)
4.a Aromatic/amide H refined with riding coordinates:
 C2(H2), C3(H3), C4(H4), C5(H5), C6(H6), C12(H12), C13(H13), C14(H14),
 C15(H15), C16(H16), C22(H22), C23(H23), C25(H25), C26(H26A), C26(H26),
 C27(H27), C27(H27A), C28(H28), C30(H30), C31(H31)
4.b Idealised Me refined as rotating group:
 C8(H8A,H8B,H8C), C9(H9A,H9B,H9C), C10(H10A,H10B,H10C), C18(H18A,H18B,H18C),
 C19(H19A,H19B,H19C), C20(H20A,H20B,H20C)
4.c Idealised tetrahedral OH refined as rotating group:
 O1(H1)
;
_olex2_submission_special_instructions 'No special instructions were received'
_oxdiff_exptl_absorpt_empirical_details
;
Empirical correction (ABSPACK) includes:
- Absorption correction using spherical harmonics
- Frame scaling
;
_oxdiff_exptl_absorpt_empirical_full_max 1.269
_oxdiff_exptl_absorpt_empirical_full_min 0.799

loop_
_space_group_symop_operation_xyz
'x, y, z'
'-x, y+1/2, -z'

loop_
_atom_site_label
_atom_site_type_symbol
_atom_site_fract_x
_atom_site_fract_y
_atom_site_fract_z
_atom_site_U_iso_or_equiv
_atom_site_adp_type
_atom_site_occupancy
_atom_site_site_symmetry_order
_atom_site_calc_flag
_atom_site_refinement_flags_posn
_atom_site_refinement_flags_occupancy
_atom_site_disorder_assembly
_atom_site_disorder_group
Pd1 Pd 0.90485(2) 0.59308(2) 0.15017(2) 0.04533(10) Uani 1 1 d . . . .
S1 S 0.3337(9) 0.5944(14) -0.2562(5) 0.0622(8) Uani 0.5 1 d . P A 1
S2 S 0.5096(12) 0.6490(11) -0.3821(10) 0.0798(16) Uani 0.5 1 d . P A 2
P1 P 1.12802(9) 0.61263(11) 0.17203(8) 0.0505(3) Uani 1 1 d . . . .
P2 P 0.88864(8) 0.58676(16) 0.34061(7) 0.0471(2) Uani 1 1 d . . . .
O1 O 1.1982(2) 0.6099(6) 0.2937(2) 0.0738(14) Uani 1 1 d . . . .
H1 H 1.141695 0.602393 0.341560 0.111 Uiso 1 1 calc GR . . .
O2 O 1.0179(2) 0.5932(5) 0.41956(19) 0.0680(7) Uani 1 1 d . . . .
O3 O 0.8558(4) 0.5927(6) -0.0353(2) 0.0883(10) Uani 1 1 d . . . .
O4 O 0.6989(3) 0.5760(5) 0.0843(4) 0.0846(13) Uani 1 1 d . . . .
C1 C 1.2070(4) 0.5095(4) 0.0954(4) 0.0537(10) Uani 1 1 d . . . .
C2 C 1.3204(6) 0.4618(5) 0.1463(6) 0.0766(17) Uani 1 1 d . . . .
H2 H 1.354219 0.483458 0.218658 0.092 Uiso 1 1 calc R . . .
C3 C 1.3837(6) 0.3822(5) 0.0905(7) 0.0884(17) Uani 1 1 d . . . .
H3 H 1.459131 0.350254 0.125862 0.106 Uiso 1 1 calc R . . .
C4 C 1.3363(5) 0.3505(4) -0.0157(6) 0.0772(15) Uani 1 1 d . . . .
H4 H 1.379859 0.297412 -0.053266 0.093 Uiso 1 1 calc R . . .
C5 C 1.2262(6) 0.3960(5) -0.0667(5) 0.0747(14) Uani 1 1 d . . . .
H5 H 1.194178 0.373642 -0.139311 0.090 Uiso 1 1 calc R . . .
C6 C 1.1604(5) 0.4750(4) -0.0130(5) 0.0609(13) Uani 1 1 d . . . .
H6 H 1.084486 0.505382 -0.049458 0.073 Uiso 1 1 calc R . . .
C7 C 1.1787(5) 0.7385(4) 0.1089(5) 0.0680(14) Uani 1 1 d . . . .
C8 C 1.3313(8) 0.7398(6) 0.1043(9) 0.121(3) Uani 1 1 d . . . .
H8A H 1.371987 0.724060 0.179207 0.181 Uiso 1 1 calc GR . . .
H8B H 1.359909 0.807644 0.080709 0.181 Uiso 1 1 calc GR . . .
H8C H 1.358178 0.688606 0.049963 0.181 Uiso 1 1 calc GR . . .
C9 C 1.1098(8) 0.7560(5) -0.0095(6) 0.094(2) Uani 1 1 d . . . .
H9A H 1.127226 0.697796 -0.058315 0.141 Uiso 1 1 calc GR . . .
H9B H 1.144037 0.818580 -0.042428 0.141 Uiso 1 1 calc GR . . .
H9C H 1.014602 0.762795 -0.002637 0.141 Uiso 1 1 calc GR . . .
C10 C 1.1336(6) 0.8236(5) 0.1906(5) 0.0877(17) Uani 1 1 d . . . .
H10A H 1.038761 0.816935 0.199879 0.132 Uiso 1 1 calc GR . . .
H10B H 1.151921 0.890880 0.159050 0.132 Uiso 1 1 calc GR . . .
H10C H 1.181680 0.816164 0.264246 0.132 Uiso 1 1 calc GR . . .
C11 C 0.7844(6) 0.6955(4) 0.3808(6) 0.0615(16) Uani 1 1 d . . . .
C12 C 0.6658(7) 0.7214(6) 0.3193(6) 0.0746(19) Uani 1 1 d . . . .
H12 H 0.636193 0.682424 0.255244 0.090 Uiso 1 1 calc R . . .
C13 C 0.5917(6) 0.8058(5) 0.3537(6) 0.093(2) Uani 1 1 d . . . .
H13 H 0.511828 0.823130 0.312595 0.112 Uiso 1 1 calc R . . .
C14 C 0.6338(8) 0.8635(5) 0.4462(7) 0.105(2) Uani 1 1 d . . . .
H14 H 0.583089 0.920454 0.467734 0.126 Uiso 1 1 calc R . . .
C15 C 0.7485(8) 0.8392(6) 0.5075(8) 0.115(3) Uani 1 1 d . . . .
H15 H 0.776373 0.879253 0.571235 0.137 Uiso 1 1 calc R . . .
C16 C 0.8254(7) 0.7547(6) 0.4763(8) 0.093(2) Uani 1 1 d . . . .
H16 H 0.904155 0.737909 0.519260 0.111 Uiso 1 1 calc R . . .
C17 C 0.8047(6) 0.4647(4) 0.3776(6) 0.0625(15) Uani 1 1 d . . . .
C18 C 0.8905(8) 0.3771(5) 0.3271(6) 0.109(2) Uani 1 1 d . . . .
H18A H 0.872204 0.373582 0.245123 0.163 Uiso 1 1 calc GR . . .
H18B H 0.868362 0.311531 0.361089 0.163 Uiso 1 1 calc GR . . .
H18C H 0.984245 0.391718 0.343654 0.163 Uiso 1 1 calc GR . . .
C19 C 0.8108(10) 0.4521(7) 0.5066(7) 0.109(3) Uani 1 1 d . . . .
H19A H 0.899871 0.468219 0.537719 0.163 Uiso 1 1 calc GR . . .
H19B H 0.789035 0.381440 0.525531 0.163 Uiso 1 1 calc GR . . .
H19C H 0.747416 0.498519 0.538864 0.163 Uiso 1 1 calc GR . . .
C20 C 0.6612(8) 0.4568(7) 0.3291(8) 0.100(3) Uani 1 1 d . . . .
H20A H 0.608227 0.510488 0.361975 0.151 Uiso 1 1 calc GR . . .
H20B H 0.625335 0.389761 0.347513 0.151 Uiso 1 1 calc GR . . .
H20C H 0.658555 0.465156 0.246913 0.151 Uiso 1 1 calc GR . . .
C21 C 0.7311(6) 0.5849(8) -0.0155(6) 0.093(2) Uani 1 1 d . . . .
C22 C 0.6009(10) 0.5796(12) -0.0906(7) 0.046(2) Uani 0.5 1 d . P A 1
H22 H 0.519997 0.558039 -0.062258 0.055 Uiso 0.5 1 calc R P A 1
C23 C 0.6112(10) 0.6082(10) -0.2002(7) 0.046(2) Uani 0.5 1 d . P A 1
H23 H 0.697124 0.623390 -0.222654 0.055 Uiso 0.5 1 calc R P A 1
C24 C 0.5021(11) 0.6180(12) -0.2877(8) 0.041(3) Uani 0.5 1 d . P A 1
C25 C 0.525(5) 0.651(4) -0.396(4) 0.0798(16) Uani 0.5 1 d . P A 1
H25 H 0.604651 0.670396 -0.426993 0.096 Uiso 0.5 1 calc R P A 1
C26 C 0.3730(6) 0.6474(5) -0.4546(5) 0.0771(15) Uani 1 1 d . . . .
H26A H 0.361525 0.663819 -0.532493 0.092 Uiso 0.5 1 calc R P A 2
H26 H 0.355131 0.664461 -0.531756 0.092 Uiso 0.5 1 calc R P A 1
C27 C 0.2758(5) 0.6192(4) -0.3883(5) 0.0764(18) Uani 1 1 d . . . .
H27 H 0.185608 0.614049 -0.413605 0.092 Uiso 0.5 1 calc R P A 1
H27A H 0.185300 0.615762 -0.413060 0.092 Uiso 0.5 1 calc R P A 2
C28 C 0.327(4) 0.595(6) -0.274(2) 0.0622(8) Uani 0.5 1 d . P A 2
H28 H 0.271373 0.570280 -0.218596 0.075 Uiso 0.5 1 calc R P A 2
C29 C 0.4572(10) 0.6085(13) -0.2524(9) 0.045(3) Uani 0.5 1 d . P A 2
C30 C 0.5461(9) 0.5923(14) -0.1489(10) 0.0568(19) Uani 0.5 1 d . P A 2
H30 H 0.505847 0.573286 -0.081805 0.068 Uiso 0.5 1 calc R P A 2
C31 C 0.6728(10) 0.6019(14) -0.1426(10) 0.063(3) Uani 0.5 1 d . P A 2
H31 H 0.724297 0.616924 -0.204653 0.076 Uiso 0.5 1 calc R P A 2

loop_
_atom_site_aniso_label
_atom_site_aniso_U_11
_atom_site_aniso_U_22
_atom_site_aniso_U_33
_atom_site_aniso_U_23
_atom_site_aniso_U_13
_atom_site_aniso_U_12
Pd1 0.04033(14) 0.05824(17) 0.03606(13) -0.0009(2) -0.00898(9) 0.00262(19)
S1 0.0592(15) 0.0874(12) 0.039(2) -0.002(3) -0.0064(17) -0.002(2)
S2 0.068(3) 0.1015(18) 0.069(4) 0.009(2) -0.007(2) -0.006(2)
P1 0.0402(4) 0.0667(10) 0.0442(5) -0.0068(5) -0.0002(4) -0.0009(5)
P2 0.0422(4) 0.0599(6) 0.0386(4) 0.0005(8) -0.0031(3) 0.0006(7)
O1 0.0386(12) 0.130(4) 0.0517(14) -0.014(3) -0.0065(11) -0.002(2)
O2 0.0535(13) 0.111(2) 0.0386(12) -0.005(3) -0.0095(10) 0.004(3)
O3 0.132(3) 0.093(2) 0.0359(13) 0.001(3) -0.0216(16) 0.026(5)
O4 0.0536(16) 0.098(4) 0.097(2) -0.018(3) -0.0383(16) 0.003(2)
C1 0.047(2) 0.055(3) 0.060(3) 0.002(2) 0.004(2) -0.004(2)
C2 0.061(4) 0.082(4) 0.085(4) -0.009(3) -0.006(3) 0.013(3)
C3 0.063(3) 0.081(4) 0.120(5) -0.006(4) 0.001(3) 0.019(3)
C4 0.061(3) 0.061(3) 0.112(5) -0.017(3) 0.018(3) 0.001(3)
C5 0.072(3) 0.076(4) 0.077(3) -0.018(3) 0.013(3) -0.008(3)
C6 0.054(3) 0.066(3) 0.063(3) -0.010(3) 0.005(2) 0.003(2)
C7 0.069(3) 0.060(3) 0.077(3) -0.012(3) 0.024(3) -0.013(3)
C8 0.078(5) 0.086(5) 0.203(10) -0.010(6) 0.050(6) -0.027(4)
C9 0.137(7) 0.071(4) 0.076(4) 0.007(3) 0.030(4) -0.004(4)
C10 0.098(4) 0.072(4) 0.094(4) -0.022(3) 0.007(3) -0.004(3)
C11 0.066(3) 0.057(3) 0.063(4) -0.006(2) 0.021(3) -0.015(2)
C12 0.078(5) 0.076(4) 0.069(4) 0.008(3) 0.002(3) 0.020(3)
C13 0.100(5) 0.078(4) 0.104(5) 0.015(4) 0.021(4) 0.027(4)
C14 0.109(6) 0.058(4) 0.153(7) -0.002(4) 0.053(5) 0.003(4)
C15 0.104(5) 0.091(5) 0.152(7) -0.063(5) 0.033(5) -0.020(4)
C16 0.070(4) 0.089(5) 0.119(7) -0.034(4) 0.009(4) -0.010(3)
C17 0.065(3) 0.058(3) 0.063(4) 0.017(3) -0.004(3) -0.004(3)
C18 0.148(6) 0.062(4) 0.118(5) 0.006(4) 0.018(5) 0.013(4)
C19 0.145(7) 0.108(6) 0.075(4) 0.041(4) 0.023(4) -0.006(5)
C20 0.083(5) 0.092(5) 0.126(8) 0.031(5) 0.002(5) -0.036(4)
C21 0.105(4) 0.069(4) 0.097(4) -0.025(5) -0.066(3) 0.027(5)
C22 0.036(4) 0.068(8) 0.032(4) -0.003(5) -0.007(4) 0.008(5)
C23 0.035(4) 0.059(7) 0.043(4) 0.003(5) -0.003(4) 0.002(5)
C24 0.042(5) 0.059(7) 0.024(5) 0.006(5) 0.009(3) -0.002(5)
C25 0.068(3) 0.1015(18) 0.069(4) 0.009(2) -0.007(2) -0.006(2)
C26 0.092(4) 0.079(3) 0.056(3) 0.002(3) -0.030(3) 0.005(3)
C27 0.064(3) 0.078(5) 0.083(3) -0.008(3) -0.034(2) 0.009(3)
C28 0.0592(15) 0.0874(12) 0.039(2) -0.002(3) -0.0064(17) -0.002(2)
C29 0.044(6) 0.056(8) 0.033(5) -0.003(7) -0.010(4) 0.007(7)
C30 0.062(5) 0.062(5) 0.046(5) -0.011(9) -0.008(5) -0.011(9)
C31 0.056(5) 0.081(8) 0.051(5) -0.004(8) -0.005(5) 0.021(8)

loop_
_atom_type_symbol
_atom_type_description
_atom_type_scat_dispersion_real
_atom_type_scat_dispersion_imag
_atom_type_scat_source
C C 0.0033 0.0016 'International Tables Vol C Tables 4.2.6.8 and 6.1.1.4'
H H 0.0000 0.0000 'International Tables Vol C Tables 4.2.6.8 and 6.1.1.4'
O O 0.0106 0.0060 'International Tables Vol C Tables 4.2.6.8 and 6.1.1.4'
P P 0.1023 0.0942 'International Tables Vol C Tables 4.2.6.8 and 6.1.1.4'
Pd Pd -0.9988 1.0072 'International Tables Vol C Tables 4.2.6.8 and 6.1.1.4'
S S 0.1246 0.1234 'International Tables Vol C Tables 4.2.6.8 and 6.1.1.4'

loop_
_geom_angle_atom_site_label_1
_geom_angle_atom_site_label_2
_geom_angle_atom_site_label_3
_geom_angle
P1 Pd1 C21 136.5(2)
P2 Pd1 P1 91.24(3)
P2 Pd1 C21 132.2(2)
O3 Pd1 P1 105.94(12)
O3 Pd1 P2 162.82(12)
O3 Pd1 C21 30.63(19)
O4 Pd1 P1 165.76(12)
O4 Pd1 P2 103.00(12)
O4 Pd1 O3 59.82(15)
O4 Pd1 C21 29.22(19)
O1 P1 Pd1 119.69(12)
O1 P1 C1 104.5(3)
O1 P1 C7 105.3(3)
C1 P1 Pd1 108.79(15)
C1 P1 C7 107.8(2)
C7 P1 Pd1 110.15(19)
O2 P2 Pd1 118.87(10)
O2 P2 C11 106.0(3)
O2 P2 C17 106.4(3)
C11 P2 Pd1 107.7(2)
C11 P2 C17 108.6(2)
C17 P2 Pd1 108.9(2)
P1 O1 H1 109.5
C21 O3 Pd1 89.1(3)
C21 O4 Pd1 91.7(3)
C2 C1 P1 118.9(4)
C2 C1 C6 117.7(5)
C6 C1 P1 123.4(4)
C1 C2 H2 119.7
C3 C2 C1 120.6(6)
C3 C2 H2 119.7
C2 C3 H3 119.8
C4 C3 C2 120.3(6)
C4 C3 H3 119.8
C3 C4 H4 120.0
C5 C4 C3 120.0(5)
C5 C4 H4 120.0
C4 C5 H5 119.5
C4 C5 C6 121.1(5)
C6 C5 H5 119.5
C1 C6 H6 119.9
C5 C6 C1 120.3(5)
C5 C6 H6 119.9
C8 C7 P1 108.6(5)
C8 C7 C10 110.1(5)
C9 C7 P1 111.6(4)
C9 C7 C8 111.4(6)
C9 C7 C10 108.9(5)
C10 C7 P1 106.1(4)
C7 C8 H8A 109.5
C7 C8 H8B 109.5
C7 C8 H8C 109.5
H8A C8 H8B 109.5
H8A C8 H8C 109.5
H8B C8 H8C 109.5
C7 C9 H9A 109.5
C7 C9 H9B 109.5
C7 C9 H9C 109.5
H9A C9 H9B 109.5
H9A C9 H9C 109.5
H9B C9 H9C 109.5
C7 C10 H10A 109.5
C7 C10 H10B 109.5
C7 C10 H10C 109.5
H10A C10 H10B 109.5
H10A C10 H10C 109.5
H10B C10 H10C 109.5
C12 C11 P2 122.4(5)
C12 C11 C16 118.9(7)
C16 C11 P2 118.8(6)
C11 C12 H12 120.3
C13 C12 C11 119.5(7)
C13 C12 H12 120.2
C12 C13 H13 119.5
C14 C13 C12 120.9(7)
C14 C13 H13 119.5
C13 C14 H14 119.8
C15 C14 C13 120.5(6)
C15 C14 H14 119.8
C14 C15 H15 119.8
C14 C15 C16 120.4(7)
C16 C15 H15 119.8
C11 C16 C15 119.8(8)
C11 C16 H16 120.1
C15 C16 H16 120.1
C18 C17 P2 105.1(4)
C19 C17 P2 109.4(5)
C19 C17 C18 108.0(5)
C19 C17 C20 110.3(6)
C20 C17 P2 113.8(4)
C20 C17 C18 110.0(6)
C17 C18 H18A 109.5
C17 C18 H18B 109.5
C17 C18 H18C 109.5
H18A C18 H18B 109.5
H18A C18 H18C 109.5
H18B C18 H18C 109.5
C17 C19 H19A 109.5
C17 C19 H19B 109.5
C17 C19 H19C 109.5
H19A C19 H19B 109.5
H19A C19 H19C 109.5
H19B C19 H19C 109.5
C17 C20 H20A 109.5
C17 C20 H20B 109.5
C17 C20 H20C 109.5
H20A C20 H20B 109.5
H20A C20 H20C 109.5
H20B C20 H20C 109.5
O3 C21 Pd1 60.3(2)
O3 C21 C22 134.7(7)
O3 C21 C31 97.3(7)
O4 C21 Pd1 59.1(2)
O4 C21 O3 119.3(4)
O4 C21 C22 106.0(7)
O4 C21 C31 143.1(7)
C27 C26 S2 109.5(6)
C27 C26 C25 117.2(19)
C27 C26 H26A 125.2
C27 C26 H26 121.4
C26 C27 S1 111.7(5)
C26 C27 H27 124.2
C26 C27 H27A 124.2
C26 C27 C28 111.6(18)

loop_
_geom_bond_atom_site_label_1
_geom_bond_atom_site_label_2
_geom_bond_distance
Pd1 P1 2.2355(9)
Pd1 P2 2.2305(8)
Pd1 O3 2.182(2)
Pd1 O4 2.157(3)
Pd1 C21 2.512(4)
P1 O1 1.540(3)
P1 C1 1.801(5)
P1 C7 1.856(5)
P2 O2 1.537(2)
P2 C11 1.816(6)
P2 C17 1.837(6)
O1 H1 0.8200
O3 C21 1.280(7)
O4 C21 1.227(7)
C1 C2 1.385(8)
C1 C6 1.389(7)
C2 H2 0.9300
C2 C3 1.380(9)
C3 H3 0.9300
C3 C4 1.357(9)
C4 H4 0.9300
C4 C5 1.347(8)
C5 H5 0.9300
C5 C6 1.376(8)
C6 H6 0.9300
C7 C8 1.524(9)
C7 C9 1.517(8)
C7 C10 1.531(7)
C8 H8A 0.9600
C8 H8B 0.9600
C8 H8C 0.9600
C9 H9A 0.9600
C9 H9B 0.9600
C9 H9C 0.9600
C10 H10A 0.9600
C10 H10B 0.9600
C10 H10C 0.9600
C11 C12 1.384(9)
C11 C16 1.386(10)
C12 H12 0.9300
C12 C13 1.382(9)
C13 H13 0.9300
C13 C14 1.351(9)
C14 H14 0.9300
C14 C15 1.346(10)
C15 H15 0.9300
C15 C16 1.387(10)
C16 H16 0.9300
C17 C18 1.549(9)
C17 C19 1.506(11)
C17 C20 1.508(9)
C18 H18A 0.9600
C18 H18B 0.9600
C18 H18C 0.9600
C19 H19A 0.9600
C19 H19B 0.9600
C19 H19C 0.9600
C20 H20A 0.9600
C20 H20B 0.9600
C20 H20C 0.9600
C21 C22 1.521(10)
C21 C31 1.570(12)
C26 H26A 0.9300
C26 H26 0.9300
C26 C27 1.323(8)
C27 H27 0.9300
C27 H27A 0.9300
C27 C28 1.43(3)
